data_4502243
loop_
_publ_author_name
'Turner, David R.'
'Batten, Stuart R.'

_publ_section_title
;
 Di- and Triammonium Salts of Carbamoyldicyanomethanide,
 C(CN)2(CONH2)&#x2212;: Layered Organic Architectures
;
_journal_issue 6
_journal_name_full 'Crystal Growth &amp; Design'
_journal_page_first 2501
_journal_paper_doi 10.1021/cg900783k
_journal_volume 10
_journal_year 2010
_chemical_formula_moiety 'C2 H10 N2, 2(C4 H2 N3 O)'
_chemical_formula_sum 'C10 H14 N8 O2'
_chemical_formula_weight 278.29
_chemical_name_systematic
;
 [H3N(CH2)2NH3](cdm)2
;
_space_group_IT_number 14
_symmetry_cell_setting monoclinic
_symmetry_space_group_name_Hall '-P 2yn'
_symmetry_space_group_name_H-M 'P 1 21/n 1'
_atom_sites_solution_hydrogens geom
_atom_sites_solution_primary direct
_atom_sites_solution_secondary difmap
_audit_creation_method SHELXL-97
_cell_angle_alpha 90.00
_cell_angle_beta 103.113(2)
_cell_angle_gamma 90.00
_cell_formula_units_Z 4
_cell_length_a 8.9366(3)
_cell_length_b 11.3566(3)
_cell_length_c 14.5468(3)
_cell_measurement_reflns_used 8285
_cell_measurement_temperature 123(1)
_cell_measurement_theta_max 27.50
_cell_measurement_theta_min 2.45
_cell_volume 1437.85(7)
_computing_cell_refinement 'Bruker SMART (Bruker)'
_computing_data_collection 'Bruker SMART (Bruker)'
_computing_data_reduction 'Bruker SAINT (Bruker)'
_computing_molecular_graphics 'X-Seed (Barbour, 1999)'
_computing_publication_material 'CIFTAB (Sheldrick, 1997)'
_computing_structure_refinement 'SHELXL-97 (Sheldrick, 1997)'
_computing_structure_solution 'SHELXS-97 (Sheldrick, 1990)'
_diffrn_ambient_temperature 123(1)
_diffrn_measured_fraction_theta_full 0.988
_diffrn_measured_fraction_theta_max 0.988
_diffrn_measurement_device_type 'Bruker X8 Apex II CCD'
_diffrn_measurement_method 'phi and omega scans'
_diffrn_radiation_monochromator graphite
_diffrn_radiation_source 'fine-focus sealed tube'
_diffrn_radiation_type MoK\a
_diffrn_radiation_wavelength 0.71073
_diffrn_reflns_av_R_equivalents 0.0308
_diffrn_reflns_av_sigmaI/netI 0.0461
_diffrn_reflns_limit_h_max 11
_diffrn_reflns_limit_h_min -11
_diffrn_reflns_limit_k_max 14
_diffrn_reflns_limit_k_min -14
_diffrn_reflns_limit_l_max 18
_diffrn_reflns_limit_l_min -18
_diffrn_reflns_number 8285
_diffrn_reflns_theta_full 27.50
_diffrn_reflns_theta_max 27.50
_diffrn_reflns_theta_min 2.45
_exptl_absorpt_coefficient_mu 0.096
_exptl_absorpt_correction_T_max 0.9905
_exptl_absorpt_correction_T_min 0.9717
_exptl_absorpt_correction_type multi-scan
_exptl_absorpt_process_details SADABS
_exptl_crystal_colour colourless
_exptl_crystal_density_diffrn 1.286
_exptl_crystal_density_method 'not measured'
_exptl_crystal_description block
_exptl_crystal_F_000 584
_exptl_crystal_size_max 0.30
_exptl_crystal_size_mid 0.24
_exptl_crystal_size_min 0.10
_refine_diff_density_max 0.325
_refine_diff_density_min -0.249
_refine_diff_density_rms 0.055
_refine_ls_extinction_method none
_refine_ls_goodness_of_fit_ref 1.128
_refine_ls_hydrogen_treatment mixed
_refine_ls_matrix_type full
_refine_ls_number_parameters 221
_refine_ls_number_reflns 3269
_refine_ls_number_restraints 0
_refine_ls_restrained_S_all 1.128
_refine_ls_R_factor_all 0.0615
_refine_ls_R_factor_gt 0.0510
_refine_ls_shift/su_max 0.001
_refine_ls_shift/su_mean 0.000
_refine_ls_structure_factor_coef Fsqd
_refine_ls_weighting_details 'calc w=1/[\s^2^(Fo^2^)+(0.2000P)^2^+0.0000P] where P=(Fo^2^+2Fc^2^)/3'
_refine_ls_weighting_scheme calc
_refine_ls_wR_factor_gt 0.1090
_refine_ls_wR_factor_ref 0.1174
_reflns_number_gt 2776
_reflns_number_total 3269
_reflns_threshold_expression >2sigma(I)
_cod_data_source_file cg900783k_si_001.cif
_cod_data_source_block 1
_cod_depositor_comments
;
The following automatic conversions were performed:

'_exptl_absorpt_correction_type' value 'Multi-scan' changed to
'multi-scan' according to
/home/saulius/struct/CIF-dictionaries/cif_core.dic dictionary named
'cif_core.dic' version 2.4.2 from 2011-04-26.

Automatic conversion script
Id: cif_fix_values 1715 2011-07-08 13:25:40Z adriana 
;
_cod_original_sg_symbol_H-M P21/n
_cod_database_code 4502243

loop_
_symmetry_equiv_pos_as_xyz
'x, y, z'
'-x+1/2, y+1/2, -z+1/2'
'-x, -y, -z'
'x-1/2, -y-1/2, z-1/2'

loop_
_atom_site_label
_atom_site_type_symbol
_atom_site_fract_x
_atom_site_fract_y
_atom_site_fract_z
_atom_site_U_iso_or_equiv
_atom_site_adp_type
_atom_site_occupancy
_atom_site_symmetry_multiplicity
_atom_site_calc_flag
_atom_site_refinement_flags
O1 O 0.68549(13) 0.44466(10) 0.05729(8) 0.0178(3) Uani 1 1 d .
O2 O 0.64399(13) 0.13534(10) 0.09110(8) 0.0202(3) Uani 1 1 d .
N1 N 0.86720(19) 0.30773(13) 0.05624(11) 0.0238(3) Uani 1 1 d .
N2 N 0.8568(2) 0.71533(14) 0.12467(13) 0.0353(4) Uani 1 1 d .
N3 N 1.22971(18) 0.45459(15) 0.14249(11) 0.0287(4) Uani 1 1 d .
N4 N 0.45330(18) 0.26776(13) 0.07415(10) 0.0200(3) Uani 1 1 d .
N5 N 0.11542(18) 0.10038(14) 0.08501(11) 0.0259(4) Uani 1 1 d .
N6 N 0.51186(19) -0.14205(13) 0.14316(11) 0.0279(4) Uani 1 1 d .
N7 N 0.51647(17) 0.60485(13) 0.13072(9) 0.0172(3) Uani 1 1 d .
N8 N 0.64511(17) 0.46435(13) 0.37007(9) 0.0166(3) Uani 1 1 d .
C1 C 0.94297(19) 0.50382(15) 0.10756(11) 0.0178(3) Uani 1 1 d .
C2 C 0.82647(19) 0.41836(14) 0.07332(11) 0.0162(3) Uani 1 1 d .
C3 C 0.89765(19) 0.62035(15) 0.11750(12) 0.0209(4) Uani 1 1 d .
C4 C 1.1006(2) 0.47716(15) 0.12774(11) 0.0195(4) Uani 1 1 d .
C5 C 0.40311(19) 0.06519(14) 0.10464(11) 0.0173(3) Uani 1 1 d .
C6 C 0.50592(18) 0.15688(14) 0.09005(11) 0.0157(3) Uani 1 1 d .
C7 C 0.2459(2) 0.08415(14) 0.09564(11) 0.0176(3) Uani 1 1 d .
C8 C 0.4619(2) -0.04896(15) 0.12561(11) 0.0192(3) Uani 1 1 d .
C9 C 0.5668(2) 0.59749(14) 0.23491(11) 0.0198(4) Uani 1 1 d .
H9A H 0.4862 0.6307 0.2641 0.024 Uiso 1 1 calc R
H9B H 0.6616 0.6444 0.2567 0.024 Uiso 1 1 calc R
C10 C 0.5971(2) 0.47058(14) 0.26540(11) 0.0187(4) Uani 1 1 d .
H10A H 0.5028 0.4233 0.2430 0.022 Uiso 1 1 calc R
H10B H 0.6789 0.4377 0.2372 0.022 Uiso 1 1 calc R
H1A H 0.793(3) 0.251(2) 0.0509(15) 0.040(6) Uiso 1 1 d .
H4A H 0.526(3) 0.328(2) 0.0670(15) 0.043(6) Uiso 1 1 d .
H7A H 0.513(3) 0.685(2) 0.1157(15) 0.041(6) Uiso 1 1 d .
H8A H 0.569(3) 0.4960(19) 0.3962(14) 0.031(6) Uiso 1 1 d .
H1B H 0.963(3) 0.2857(18) 0.0672(14) 0.029(6) Uiso 1 1 d .
H4B H 0.362(3) 0.2857(19) 0.0782(14) 0.029(6) Uiso 1 1 d .
H7B H 0.590(3) 0.562(2) 0.1003(15) 0.043(6) Uiso 1 1 d .
H8B H 0.739(3) 0.5091(19) 0.3923(14) 0.031(6) Uiso 1 1 d .
H7C H 0.418(3) 0.5694(19) 0.1107(14) 0.035(6) Uiso 1 1 d .
H8C H 0.660(3) 0.385(2) 0.3874(15) 0.039(6) Uiso 1 1 d .

loop_
_atom_site_aniso_label
_atom_site_aniso_U_11
_atom_site_aniso_U_22
_atom_site_aniso_U_33
_atom_site_aniso_U_23
_atom_site_aniso_U_13
_atom_site_aniso_U_12
O1 0.0134(6) 0.0154(6) 0.0244(6) -0.0008(5) 0.0040(5) 0.0001(5)
O2 0.0141(6) 0.0153(6) 0.0305(6) 0.0015(5) 0.0035(5) 0.0010(5)
N1 0.0154(8) 0.0146(7) 0.0426(9) -0.0026(6) 0.0093(7) 0.0018(6)
N2 0.0271(9) 0.0186(8) 0.0596(11) -0.0063(8) 0.0088(8) -0.0008(7)
N3 0.0167(8) 0.0324(9) 0.0361(9) -0.0002(7) 0.0037(6) 0.0005(7)
N4 0.0141(7) 0.0163(7) 0.0298(8) 0.0015(6) 0.0055(6) 0.0012(6)
N5 0.0207(8) 0.0258(8) 0.0327(8) 0.0033(7) 0.0096(7) -0.0002(7)
N6 0.0310(9) 0.0175(8) 0.0368(9) 0.0026(7) 0.0107(7) 0.0043(7)
N7 0.0171(7) 0.0144(7) 0.0188(7) 0.0009(5) 0.0016(6) 0.0012(6)
N8 0.0165(7) 0.0149(7) 0.0181(7) 0.0015(5) 0.0035(6) -0.0002(6)
C1 0.0137(8) 0.0172(8) 0.0225(8) -0.0001(6) 0.0037(6) 0.0004(7)
C2 0.0162(8) 0.0153(8) 0.0182(7) 0.0012(6) 0.0062(6) 0.0007(6)
C3 0.0159(8) 0.0187(9) 0.0279(9) -0.0011(7) 0.0045(7) -0.0024(7)
C4 0.0197(9) 0.0181(8) 0.0206(8) -0.0007(6) 0.0042(6) -0.0019(7)
C5 0.0165(8) 0.0139(8) 0.0217(8) -0.0003(6) 0.0050(6) -0.0005(7)
C6 0.0136(8) 0.0152(8) 0.0172(7) -0.0008(6) 0.0013(6) -0.0003(6)
C7 0.0215(9) 0.0143(8) 0.0181(8) 0.0006(6) 0.0067(7) -0.0010(7)
C8 0.0177(8) 0.0183(8) 0.0223(8) -0.0016(7) 0.0060(6) -0.0019(7)
C9 0.0256(9) 0.0150(8) 0.0178(8) 0.0008(6) 0.0031(7) 0.0006(7)
C10 0.0222(9) 0.0148(8) 0.0170(7) 0.0000(6) 0.0000(6) -0.0010(7)

loop_
_atom_type_symbol
_atom_type_description
_atom_type_scat_dispersion_real
_atom_type_scat_dispersion_imag
_atom_type_scat_source
C C 0.0033 0.0016 'International Tables Vol C Tables 4.2.6.8 and 6.1.1.4'
H H 0.0000 0.0000 'International Tables Vol C Tables 4.2.6.8 and 6.1.1.4'
N N 0.0061 0.0033 'International Tables Vol C Tables 4.2.6.8 and 6.1.1.4'
O O 0.0106 0.0060 'International Tables Vol C Tables 4.2.6.8 and 6.1.1.4'

loop_
_geom_angle_atom_site_label_1
_geom_angle_atom_site_label_2
_geom_angle_atom_site_label_3
_geom_angle
C2 N1 H1A 117.0(14)
C2 N1 H1B 121.9(14)
H1A N1 H1B 118(2)
C6 N4 H4A 117.6(14)
C6 N4 H4B 120.8(14)
H4A N4 H4B 121(2)
C9 N7 H7A 106.2(13)
C9 N7 H7B 110.5(13)
H7A N7 H7B 110.8(18)
C9 N7 H7C 109.6(12)
H7A N7 H7C 111(2)
H7B N7 H7C 108.3(18)
C10 N8 H8A 109.6(13)
C10 N8 H8B 110.0(12)
H8A N8 H8B 108.5(17)
C10 N8 H8C 108.1(13)
H8A N8 H8C 109.6(18)
H8B N8 H8C 110.9(19)
C3 C1 C4 118.78(15)
C3 C1 C2 118.23(15)
C4 C1 C2 122.92(15)
O1 C2 N1 119.09(16)
O1 C2 C1 121.41(15)
N1 C2 C1 119.49(15)
N2 C3 C1 178.3(2)
N3 C4 C1 178.66(18)
C7 C5 C8 118.71(15)
C7 C5 C6 122.53(14)
C8 C5 C6 118.73(15)
O2 C6 N4 119.26(15)
O2 C6 C5 121.16(14)
N4 C6 C5 119.57(14)
N5 C7 C5 177.73(17)
N6 C8 C5 179.2(2)
N7 C9 C10 110.22(13)
N7 C9 H9A 109.6
C10 C9 H9A 109.6
N7 C9 H9B 109.6
C10 C9 H9B 109.6
H9A C9 H9B 108.1
N8 C10 C9 109.64(13)
N8 C10 H10A 109.7
C9 C10 H10A 109.7
N8 C10 H10B 109.7
C9 C10 H10B 109.7
H10A C10 H10B 108.2

loop_
_geom_bond_atom_site_label_1
_geom_bond_atom_site_label_2
_geom_bond_distance
O1 C2 1.264(2)
O2 C6 1.2546(19)
N1 C2 1.347(2)
N1 H1A 0.92(2)
N1 H1B 0.88(2)
N2 C3 1.151(2)
N3 C4 1.153(2)
N4 C6 1.346(2)
N4 H4A 0.96(2)
N4 H4B 0.86(2)
N5 C7 1.156(2)
N6 C8 1.154(2)
N7 C9 1.482(2)
N7 H7A 0.93(2)
N7 H7B 1.00(2)
N7 H7C 0.95(2)
N8 C10 1.487(2)
N8 H8A 0.92(2)
N8 H8B 0.97(2)
N8 H8C 0.94(2)
C1 C3 1.401(2)
C1 C4 1.405(2)
C1 C2 1.428(2)
C5 C7 1.397(2)
C5 C8 1.406(2)
C5 C6 1.436(2)
C9 C10 1.514(2)
C9 H9A 0.9900
C9 H9B 0.9900
C10 H10A 0.9900
C10 H10B 0.9900

loop_
_geom_hbond_atom_site_label_D
_geom_hbond_atom_site_label_H
_geom_hbond_atom_site_label_A
_geom_hbond_distance_DH
_geom_hbond_distance_HA
_geom_hbond_distance_DA
_geom_hbond_angle_DHA
_geom_hbond_site_symmetry_A
N1 H1A O2 0.92(2) 2.04(2) 2.920(2) 158.9(19) .
N1 H1B N5 0.88(2) 2.49(2) 3.197(2) 138.8(18) 1_655
N4 H4A O1 0.96(2) 1.98(2) 2.9381(19) 176(2) .
N4 H4B N3 0.86(2) 2.54(2) 3.222(2) 137.4(18) 1_455
N7 H7B O1 1.00(2) 1.78(2) 2.7320(18) 160(2) .
N7 H7C O1 0.95(2) 2.41(2) 2.9687(18) 117.1(15) 3_665
N7 H7C N3 0.95(2) 2.26(2) 3.116(2) 149.5(17) 1_455
N7 H7A N6 0.93(2) 2.01(2) 2.881(2) 155.3(19) 1_565
N8 H8B O2 0.97(2) 1.76(2) 2.6757(19) 156.2(19) 2_655
N8 H8C N2 0.94(2) 1.94(2) 2.829(2) 158(2) 2_645
N8 H8A N5 0.92(2) 2.10(2) 2.987(2) 161.2(18) 2

loop_
_cod_related_entry_id
_cod_related_entry_database
_cod_related_entry_code
1 ChemSpider 30661365
